data_4346423
loop_
_publ_author_name
'Karhu, Aino J.'
'Rautiainen, J. Mikko'
'Oilunkaniemi, Raija'
'Chivers, Tristram'
'Laitinen, Risto S.'

_publ_section_title
;
 Mercury- and cadmium-assisted [2 + 2] cyclodimerization of
 tert-butylselenium diimide.
;
_journal_issue 19
_journal_name_full 'Inorganic chemistry'
_journal_page_first 9499
_journal_page_last 9508
_journal_paper_doi 10.1021/acs.inorgchem.5b01434
_journal_volume 54
_journal_year 2015
_chemical_formula_sum 'C18 H39 Cd Cl2 N5 Se2'
_chemical_formula_weight 666.76
_chemical_name_systematic
;
dichloridobis(N,N'-tert-butyl selenium diimide)-
cadmium-acetonitrile(1/1)
;
_space_group_crystal_system orthorhombic
_space_group_IT_number 61
_space_group_name_Hall '-P 2ac 2ab'
_space_group_name_H-M_alt 'P b c a'
_atom_sites_solution_hydrogens geom
_atom_sites_solution_primary direct
_atom_sites_solution_secondary difmap
_audit_creation_method SHELXL-2013
_cell_angle_alpha 90.0
_cell_angle_beta 90.0
_cell_angle_gamma 90.0
_cell_formula_units_Z 8
_cell_length_a 18.468(5)
_cell_length_b 14.827(5)
_cell_length_c 20.426(5)
_cell_measurement_reflns_used 4585
_cell_measurement_temperature 150(2)
_cell_measurement_theta_max 25.999
_cell_measurement_theta_min 2.599
_cell_volume 5593(3)
_computing_cell_refinement 'DENZO-SMN (Otwinowski & Minor, 1997)'
_computing_data_collection 'COLLECT (Bruker, 2008)'
_computing_data_reduction 'DENZO-SMN (Otwinowski & Minor, 1997)'
_computing_molecular_graphics 'DIAMOND (Brandenburg, 2006)'
_computing_publication_material 'WinGX (Farrugia, 1999)'
_computing_structure_refinement 'SHELXL-2013 (Sheldrick, 2013)'
_computing_structure_solution 'SHELXS-2013 (Sheldrick, 2013)'
_diffrn_ambient_temperature 150(2)
_diffrn_measured_fraction_theta_full 0.999
_diffrn_measured_fraction_theta_max 0.999
_diffrn_measurement_device_type 'Bruker Nonius Kappaccd'
_diffrn_measurement_method '\f scans, and \w scans with \k offsets'
_diffrn_radiation_type MoK\a
_diffrn_radiation_wavelength 0.71073
_diffrn_reflns_av_R_equivalents 0.1154
_diffrn_reflns_av_unetI/netI 0.0487
_diffrn_reflns_Laue_measured_fraction_full 0.999
_diffrn_reflns_Laue_measured_fraction_max 0.999
_diffrn_reflns_limit_h_max 22
_diffrn_reflns_limit_h_min -21
_diffrn_reflns_limit_k_max 18
_diffrn_reflns_limit_k_min -17
_diffrn_reflns_limit_l_max 25
_diffrn_reflns_limit_l_min -22
_diffrn_reflns_number 48144
_diffrn_reflns_point_group_measured_fraction_full 0.999
_diffrn_reflns_point_group_measured_fraction_max 0.999
_diffrn_reflns_theta_full 25.242
_diffrn_reflns_theta_max 25.999
_diffrn_reflns_theta_min 2.599
_diffrn_source 'fine-focus sealed tube'
_exptl_absorpt_coefficient_mu 3.588
_exptl_absorpt_correction_T_max 0.7155
_exptl_absorpt_correction_T_min 0.5339
_exptl_absorpt_correction_type multi-scan
_exptl_absorpt_process_details 'XPREP in SHELXTL (Sheldrick 2008)'
_exptl_crystal_colour yellow
_exptl_crystal_density_diffrn 1.584
_exptl_crystal_description block
_exptl_crystal_F_000 2656
_exptl_crystal_size_max 0.200
_exptl_crystal_size_mid 0.150
_exptl_crystal_size_min 0.100
_refine_diff_density_max 0.872
_refine_diff_density_min -0.670
_refine_diff_density_rms 0.143
_refine_ls_extinction_coef 0.00303(18)
_refine_ls_extinction_expression Fc^*^=kFc[1+0.001xFc^2^\l^3^/sin(2\q)]^-1/4^
_refine_ls_extinction_method SHELXL
_refine_ls_goodness_of_fit_ref 1.103
_refine_ls_hydrogen_treatment constr
_refine_ls_matrix_type full
_refine_ls_number_parameters 267
_refine_ls_number_reflns 5494
_refine_ls_number_restraints 0
_refine_ls_restrained_S_all 1.103
_refine_ls_R_factor_all 0.0532
_refine_ls_R_factor_gt 0.0386
_refine_ls_shift/su_max 0.001
_refine_ls_shift/su_mean 0.000
_refine_ls_structure_factor_coef Fsqd
_refine_ls_weighting_details 'w=1/[\s^2^(Fo^2^)+(0.0542P)^2^+5.0883P] where P=(Fo^2^+2Fc^2^)/3'
_refine_ls_weighting_scheme calc
_refine_ls_wR_factor_gt 0.0945
_refine_ls_wR_factor_ref 0.1026
_reflns_Friedel_coverage 0.000
_reflns_number_gt 4585
_reflns_number_total 5494
_reflns_threshold_expression 'I > 2\s(I)'
_cod_data_source_file ic5b01434_si_002.cif
_cod_data_source_block cmpd1
_cod_database_code 4346423
_shelx_space_group_comment
;
The symmetry employed for this shelxl refinement is uniquely defined
by the following loop, which should always be used as a source of
symmetry information in preference to the above space-group names.
They are only intended as comments.
;
_shelx_estimated_absorpt_t_min 0.534
_shelx_estimated_absorpt_t_max 0.715
_shelxl_version_number 2013-4

loop_
_space_group_symop_operation_xyz
'x, y, z'
'-x+1/2, -y, z+1/2'
'x+1/2, -y+1/2, -z'
'-x, y+1/2, -z+1/2'
'-x, -y, -z'
'x-1/2, y, -z-1/2'
'-x-1/2, y-1/2, z'
'x, -y-1/2, z-1/2'

loop_
_atom_site_label
_atom_site_type_symbol
_atom_site_fract_x
_atom_site_fract_y
_atom_site_fract_z
_atom_site_U_iso_or_equiv
_atom_site_adp_type
_atom_site_occupancy
_atom_site_site_symmetry_order
_atom_site_calc_flag
_atom_site_refinement_flags_posn
_atom_site_refinement_flags_adp
Cd1 Cd 0.04518(2) 0.40333(2) 0.19292(2) 0.02223(12) Uani 1 1 d . .
Se1 Se 0.03077(2) 0.18677(3) 0.22153(2) 0.02013(13) Uani 1 1 d . .
Se2 Se 0.09792(2) 0.23927(3) 0.09819(2) 0.02308(14) Uani 1 1 d . .
Cl1 Cl 0.12280(6) 0.50989(8) 0.25212(6) 0.0348(3) Uani 1 1 d . .
Cl2 Cl -0.06833(6) 0.47826(7) 0.16316(6) 0.0339(3) Uani 1 1 d . .
N1 N 0.0175(2) 0.2867(2) 0.26297(17) 0.0237(7) Uani 1 1 d . .
N2 N 0.10535(19) 0.3558(2) 0.10134(17) 0.0266(8) Uani 1 1 d . .
N3 N 0.1229(2) 0.2115(2) 0.18533(18) 0.0270(8) Uani 1 1 d . .
N4 N 0.00621(18) 0.2325(2) 0.13856(17) 0.0224(7) Uani 1 1 d . .
N5 N 0.2187(4) 0.3488(5) 0.4840(3) 0.090(2) Uani 1 1 d . .
C1 C -0.0092(2) 0.2880(3) 0.3312(2) 0.0235(9) Uani 1 1 d . .
C2 C 0.1417(2) 0.4066(3) 0.0481(2) 0.0268(9) Uani 1 1 d . .
C3 C 0.1882(2) 0.1569(3) 0.2022(2) 0.0269(10) Uani 1 1 d . .
C4 C -0.0602(2) 0.2035(3) 0.1017(2) 0.0272(9) Uani 1 1 d . .
C5 C 0.2293(3) 0.3877(4) 0.4377(3) 0.0520(15) Uani 1 1 d . .
C6 C 0.2436(3) 0.4337(5) 0.3778(3) 0.0620(17) Uani 1 1 d . .
H6A H 0.2960 0.4407 0.3722 0.093 Uiso 1 1 calc R U
H6B H 0.2207 0.4934 0.3789 0.093 Uiso 1 1 calc R U
H6C H 0.2239 0.3988 0.3412 0.093 Uiso 1 1 calc R U
C11 C -0.0703(3) 0.3574(3) 0.3329(3) 0.0434(13) Uani 1 1 d . .
H11A H -0.0519 0.4160 0.3183 0.065 Uiso 1 1 calc R U
H11B H -0.0887 0.3628 0.3778 0.065 Uiso 1 1 calc R U
H11C H -0.1096 0.3379 0.3039 0.065 Uiso 1 1 calc R U
C12 C 0.0530(3) 0.3219(4) 0.3750(2) 0.0392(12) Uani 1 1 d . .
H12A H 0.0921 0.2772 0.3754 0.059 Uiso 1 1 calc R U
H12B H 0.0351 0.3309 0.4197 0.059 Uiso 1 1 calc R U
H12C H 0.0715 0.3792 0.3578 0.059 Uiso 1 1 calc R U
C13 C -0.0353(3) 0.1968(3) 0.3550(2) 0.0309(10) Uani 1 1 d . .
H13A H -0.0706 0.1724 0.3239 0.046 Uiso 1 1 calc R U
H13B H -0.0580 0.2035 0.3980 0.046 Uiso 1 1 calc R U
H13C H 0.0060 0.1555 0.3584 0.046 Uiso 1 1 calc R U
C21 C 0.1185(4) 0.5031(4) 0.0567(3) 0.0597(17) Uani 1 1 d . .
H21A H 0.1407 0.5403 0.0225 0.090 Uiso 1 1 calc R U
H21B H 0.1341 0.5247 0.0998 0.090 Uiso 1 1 calc R U
H21C H 0.0657 0.5071 0.0535 0.090 Uiso 1 1 calc R U
C22 C 0.2239(3) 0.3995(4) 0.0569(3) 0.0550(16) Uani 1 1 d . .
H22A H 0.2393 0.3373 0.0490 0.083 Uiso 1 1 calc R U
H22B H 0.2368 0.4171 0.1017 0.083 Uiso 1 1 calc R U
H22C H 0.2481 0.4398 0.0258 0.083 Uiso 1 1 calc R U
C23 C 0.1215(4) 0.3717(4) -0.0191(2) 0.0514(15) Uani 1 1 d . .
H23A H 0.0688 0.3740 -0.0245 0.077 Uiso 1 1 calc R U
H23B H 0.1381 0.3092 -0.0237 0.077 Uiso 1 1 calc R U
H23C H 0.1446 0.4092 -0.0527 0.077 Uiso 1 1 calc R U
C31 C 0.2527(3) 0.2000(4) 0.1684(3) 0.0459(13) Uani 1 1 d . .
H31A H 0.2476 0.1935 0.1209 0.069 Uiso 1 1 calc R U
H31B H 0.2973 0.1701 0.1828 0.069 Uiso 1 1 calc R U
H31C H 0.2549 0.2641 0.1797 0.069 Uiso 1 1 calc R U
C32 C 0.1969(3) 0.1625(3) 0.2761(2) 0.0357(11) Uani 1 1 d . .
H32A H 0.1977 0.2259 0.2896 0.054 Uiso 1 1 calc R U
H32B H 0.2424 0.1335 0.2890 0.054 Uiso 1 1 calc R U
H32C H 0.1563 0.1317 0.2974 0.054 Uiso 1 1 calc R U
C33 C 0.1797(3) 0.0591(3) 0.1816(3) 0.0441(13) Uani 1 1 d . .
H33A H 0.1374 0.0330 0.2034 0.066 Uiso 1 1 calc R U
H33B H 0.2232 0.0252 0.1941 0.066 Uiso 1 1 calc R U
H33C H 0.1732 0.0559 0.1340 0.066 Uiso 1 1 calc R U
C41 C -0.1237(2) 0.2204(4) 0.1478(2) 0.0342(11) Uani 1 1 d . .
H41A H -0.1190 0.1818 0.1865 0.051 Uiso 1 1 calc R U
H41B H -0.1692 0.2064 0.1252 0.051 Uiso 1 1 calc R U
H41C H -0.1238 0.2838 0.1613 0.051 Uiso 1 1 calc R U
C42 C -0.0558(3) 0.1055(3) 0.0809(3) 0.0422(13) Uani 1 1 d . .
H42A H -0.0141 0.0972 0.0519 0.063 Uiso 1 1 calc R U
H42B H -0.1002 0.0888 0.0577 0.063 Uiso 1 1 calc R U
H42C H -0.0502 0.0673 0.1197 0.063 Uiso 1 1 calc R U
C43 C -0.0661(3) 0.2662(4) 0.0426(2) 0.0388(12) Uani 1 1 d . .
H43A H -0.0652 0.3291 0.0575 0.058 Uiso 1 1 calc R U
H43B H -0.1116 0.2544 0.0195 0.058 Uiso 1 1 calc R U
H43C H -0.0252 0.2554 0.0130 0.058 Uiso 1 1 calc R U

loop_
_atom_site_aniso_label
_atom_site_aniso_U_11
_atom_site_aniso_U_22
_atom_site_aniso_U_33
_atom_site_aniso_U_23
_atom_site_aniso_U_13
_atom_site_aniso_U_12
Cd1 0.02433(19) 0.01976(19) 0.02260(19) 0.00123(12) 0.00075(12) -0.00009(12)
Se1 0.0210(2) 0.0189(2) 0.0205(2) 0.00153(16) 0.00125(16) 0.00016(15)
Se2 0.0248(2) 0.0221(2) 0.0224(2) -0.00049(16) 0.00493(16) -0.00073(17)
Cl1 0.0398(6) 0.0303(6) 0.0344(6) -0.0004(5) -0.0079(5) -0.0089(5)
Cl2 0.0293(6) 0.0280(6) 0.0444(7) 0.0045(5) -0.0045(5) 0.0052(5)
N1 0.0298(18) 0.0175(17) 0.0239(18) 0.0026(14) -0.0009(15) 0.0003(15)
N2 0.0296(19) 0.0245(19) 0.026(2) -0.0006(15) 0.0055(15) -0.0003(15)
N3 0.0247(18) 0.030(2) 0.0258(19) 0.0064(16) 0.0017(15) 0.0047(16)
N4 0.0204(17) 0.0254(18) 0.0213(18) -0.0002(14) 0.0001(14) -0.0006(14)
N5 0.096(5) 0.109(5) 0.066(4) 0.021(4) -0.013(4) -0.056(4)
C1 0.030(2) 0.024(2) 0.0165(19) 0.0000(17) 0.0014(17) 0.0012(18)
C2 0.035(2) 0.025(2) 0.021(2) 0.0013(17) 0.0042(18) -0.0072(18)
C3 0.0141(19) 0.032(2) 0.035(3) 0.0012(19) 0.0013(17) 0.0028(17)
C4 0.026(2) 0.032(2) 0.024(2) 0.0039(19) -0.0028(18) -0.0052(18)
C5 0.044(3) 0.067(4) 0.046(3) 0.007(3) -0.006(3) -0.024(3)
C6 0.039(3) 0.085(5) 0.062(4) 0.023(4) -0.007(3) -0.009(3)
C11 0.051(3) 0.038(3) 0.041(3) 0.004(2) 0.015(3) 0.017(3)
C12 0.051(3) 0.041(3) 0.026(2) 0.000(2) -0.002(2) -0.016(2)
C13 0.037(3) 0.033(3) 0.023(2) -0.0012(19) 0.0033(19) -0.004(2)
C21 0.082(4) 0.037(3) 0.060(4) 0.021(3) 0.034(3) 0.004(3)
C22 0.042(3) 0.063(4) 0.061(4) 0.018(3) 0.004(3) -0.017(3)
C23 0.078(4) 0.049(3) 0.027(3) 0.011(2) -0.002(3) -0.020(3)
C31 0.024(2) 0.055(3) 0.059(3) 0.018(3) 0.006(2) 0.000(2)
C32 0.031(2) 0.040(3) 0.037(3) 0.004(2) -0.007(2) -0.001(2)
C33 0.042(3) 0.032(3) 0.058(3) -0.006(2) -0.003(3) 0.009(2)
C41 0.022(2) 0.049(3) 0.032(3) 0.006(2) -0.0004(19) -0.002(2)
C42 0.043(3) 0.039(3) 0.045(3) -0.009(2) -0.001(2) -0.015(2)
C43 0.035(3) 0.058(3) 0.023(2) 0.014(2) -0.007(2) -0.010(2)

loop_
_atom_type_symbol
_atom_type_description
_atom_type_scat_dispersion_real
_atom_type_scat_dispersion_imag
_atom_type_scat_source
C C 0.0033 0.0016 'International Tables Vol C Tables 4.2.6.8 and 6.1.1.4'
H H 0.0000 0.0000 'International Tables Vol C Tables 4.2.6.8 and 6.1.1.4'
N N 0.0061 0.0033 'International Tables Vol C Tables 4.2.6.8 and 6.1.1.4'
Cl Cl 0.1484 0.1585 'International Tables Vol C Tables 4.2.6.8 and 6.1.1.4'
Se Se -0.0929 2.2259 'International Tables Vol C Tables 4.2.6.8 and 6.1.1.4'
Cd Cd -0.8075 1.2024 'International Tables Vol C Tables 4.2.6.8 and 6.1.1.4'

loop_
_geom_angle_atom_site_label_1
_geom_angle_atom_site_label_2
_geom_angle_atom_site_label_3
_geom_angle
N1 Cd1 N2 112.63(13)
N1 Cd1 Cl1 107.91(10)
N2 Cd1 Cl1 108.53(10)
N1 Cd1 Cl2 107.75(9)
N2 Cd1 Cl2 110.65(10)
Cl1 Cd1 Cl2 109.30(5)
N1 Se1 N3 98.83(17)
N1 Se1 N4 95.66(16)
N3 Se1 N4 78.17(15)
N2 Se2 N4 96.21(15)
N2 Se2 N3 99.39(17)
N4 Se2 N3 78.20(15)
C1 N1 Se1 121.5(3)
C1 N1 Cd1 130.5(3)
Se1 N1 Cd1 107.99(17)
C2 N2 Se2 121.0(3)
C2 N2 Cd1 131.5(3)
Se2 N2 Cd1 107.39(16)
C3 N3 Se2 122.3(3)
C3 N3 Se1 122.1(3)
Se2 N3 Se1 101.00(17)
C4 N4 Se2 122.0(3)
C4 N4 Se1 123.1(3)
Se2 N4 Se1 101.34(16)
N1 C1 C13 113.3(3)
N1 C1 C12 107.6(4)
C13 C1 C12 109.9(4)
N1 C1 C11 106.2(3)
C13 C1 C11 111.0(4)
C12 C1 C11 108.6(4)
C23 C2 C21 111.2(5)
C23 C2 N2 112.3(4)
C21 C2 N2 105.5(4)
C23 C2 C22 109.1(4)
C21 C2 C22 109.5(5)
N2 C2 C22 109.1(4)
N3 C3 C32 106.6(4)
N3 C3 C33 111.8(4)
C32 C3 C33 109.8(4)
N3 C3 C31 107.5(4)
C32 C3 C31 110.2(4)
C33 C3 C31 110.9(4)
N4 C4 C42 111.7(4)
N4 C4 C43 106.2(3)
C42 C4 C43 111.5(4)
N4 C4 C41 105.8(3)
C42 C4 C41 111.9(4)
C43 C4 C41 109.5(4)
N5 C5 C6 177.6(8)
C5 C6 H6A 109.5
C5 C6 H6B 109.5
H6A C6 H6B 109.5
C5 C6 H6C 109.5
H6A C6 H6C 109.5
H6B C6 H6C 109.5
C1 C11 H11A 109.5
C1 C11 H11B 109.5
H11A C11 H11B 109.5
C1 C11 H11C 109.5
H11A C11 H11C 109.5
H11B C11 H11C 109.5
C1 C12 H12A 109.5
C1 C12 H12B 109.5
H12A C12 H12B 109.5
C1 C12 H12C 109.5
H12A C12 H12C 109.5
H12B C12 H12C 109.5
C1 C13 H13A 109.5
C1 C13 H13B 109.5
H13A C13 H13B 109.5
C1 C13 H13C 109.5
H13A C13 H13C 109.5
H13B C13 H13C 109.5
C2 C21 H21A 109.5
C2 C21 H21B 109.5
H21A C21 H21B 109.5
C2 C21 H21C 109.5
H21A C21 H21C 109.5
H21B C21 H21C 109.5
C2 C22 H22A 109.5
C2 C22 H22B 109.5
H22A C22 H22B 109.5
C2 C22 H22C 109.5
H22A C22 H22C 109.5
H22B C22 H22C 109.5
C2 C23 H23A 109.5
C2 C23 H23B 109.5
H23A C23 H23B 109.5
C2 C23 H23C 109.5
H23A C23 H23C 109.5
H23B C23 H23C 109.5
C3 C31 H31A 109.5
C3 C31 H31B 109.5
H31A C31 H31B 109.5
C3 C31 H31C 109.5
H31A C31 H31C 109.5
H31B C31 H31C 109.5
C3 C32 H32A 109.5
C3 C32 H32B 109.5
H32A C32 H32B 109.5
C3 C32 H32C 109.5
H32A C32 H32C 109.5
H32B C32 H32C 109.5
C3 C33 H33A 109.5
C3 C33 H33B 109.5
H33A C33 H33B 109.5
C3 C33 H33C 109.5
H33A C33 H33C 109.5
H33B C33 H33C 109.5
C4 C41 H41A 109.5
C4 C41 H41B 109.5
H41A C41 H41B 109.5
C4 C41 H41C 109.5
H41A C41 H41C 109.5
H41B C41 H41C 109.5
C4 C42 H42A 109.5
C4 C42 H42B 109.5
H42A C42 H42B 109.5
C4 C42 H42C 109.5
H42A C42 H42C 109.5
H42B C42 H42C 109.5
C4 C43 H43A 109.5
C4 C43 H43B 109.5
H43A C43 H43B 109.5
C4 C43 H43C 109.5
H43A C43 H43C 109.5
H43B C43 H43C 109.5

loop_
_geom_bond_atom_site_label_1
_geom_bond_atom_site_label_2
_geom_bond_distance
Cd1 N1 2.302(3)
Cd1 N2 2.287(3)
Cd1 Cl1 2.4521(12)
Cd1 Cl2 2.4492(12)
Se1 N1 1.724(3)
Se1 N3 1.892(4)
Se1 N4 1.881(3)
Se2 N2 1.735(4)
Se2 N4 1.886(3)
Se2 N3 1.885(4)
N1 C1 1.478(6)
N2 C2 1.484(5)
N3 C3 1.492(5)
N4 C4 1.502(5)
N5 C5 1.124(8)
C1 C13 1.516(6)
C1 C12 1.541(6)
C1 C11 1.527(6)
C2 C23 1.514(7)
C2 C21 1.504(7)
C2 C22 1.532(7)
C3 C32 1.521(6)
C3 C33 1.518(7)
C3 C31 1.518(6)
C4 C42 1.515(7)
C4 C43 1.528(6)
C4 C41 1.524(6)
C5 C6 1.426(8)
C6 H6A 0.9800
C6 H6B 0.9800
C6 H6C 0.9800
C11 H11A 0.9800
C11 H11B 0.9800
C11 H11C 0.9800
C12 H12A 0.9800
C12 H12B 0.9800
C12 H12C 0.9800
C13 H13A 0.9800
C13 H13B 0.9800
C13 H13C 0.9800
C21 H21A 0.9800
C21 H21B 0.9800
C21 H21C 0.9800
C22 H22A 0.9800
C22 H22B 0.9800
C22 H22C 0.9800
C23 H23A 0.9800
C23 H23B 0.9800
C23 H23C 0.9800
C31 H31A 0.9800
C31 H31B 0.9800
C31 H31C 0.9800
C32 H32A 0.9800
C32 H32B 0.9800
C32 H32C 0.9800
C33 H33A 0.9800
C33 H33B 0.9800
C33 H33C 0.9800
C41 H41A 0.9800
C41 H41B 0.9800
C41 H41C 0.9800
C42 H42A 0.9800
C42 H42B 0.9800
C42 H42C 0.9800
C43 H43A 0.9800
C43 H43B 0.9800
C43 H43C 0.9800

loop_
_geom_torsion_atom_site_label_1
_geom_torsion_atom_site_label_2
_geom_torsion_atom_site_label_3
_geom_torsion_atom_site_label_4
_geom_torsion
N3 Se1 N1 C1 -134.0(3)
N4 Se1 N1 C1 147.1(3)
N3 Se1 N1 Cd1 47.42(18)
N4 Se1 N1 Cd1 -31.45(18)
N4 Se2 N2 C2 -145.0(3)
N3 Se2 N2 C2 136.0(3)
N4 Se2 N2 Cd1 31.42(18)
N3 Se2 N2 Cd1 -47.60(18)
N2 Se2 N3 C3 -117.2(3)
N4 Se2 N3 C3 148.4(4)
N2 Se2 N3 Se1 103.05(18)
N4 Se2 N3 Se1 8.60(15)
N1 Se1 N3 C3 117.5(3)
N4 Se1 N3 C3 -148.5(4)
N1 Se1 N3 Se2 -102.62(18)
N4 Se1 N3 Se2 -8.63(16)
N2 Se2 N4 C4 111.6(3)
N3 Se2 N4 C4 -150.0(3)
N2 Se2 N4 Se1 -107.00(17)
N3 Se2 N4 Se1 -8.66(16)
N1 Se1 N4 C4 -112.7(3)
N3 Se1 N4 C4 149.4(3)
N1 Se1 N4 Se2 106.50(17)
N3 Se1 N4 Se2 8.63(16)
Se1 N1 C1 C13 -10.1(5)
Cd1 N1 C1 C13 168.1(3)
Se1 N1 C1 C12 111.7(4)
Cd1 N1 C1 C12 -70.1(5)
Se1 N1 C1 C11 -132.2(3)
Cd1 N1 C1 C11 46.0(5)
Se2 N2 C2 C23 42.0(5)
Cd1 N2 C2 C23 -133.4(4)
Se2 N2 C2 C21 163.4(4)
Cd1 N2 C2 C21 -12.1(6)
Se2 N2 C2 C22 -79.1(5)
Cd1 N2 C2 C22 105.5(4)
Se2 N3 C3 C32 170.7(3)
Se1 N3 C3 C32 -57.7(4)
Se2 N3 C3 C33 -69.3(5)
Se1 N3 C3 C33 62.2(5)
Se2 N3 C3 C31 52.6(5)
Se1 N3 C3 C31 -175.9(3)
Se2 N4 C4 C42 66.3(4)
Se1 N4 C4 C42 -66.7(5)
Se2 N4 C4 C43 -55.4(5)
Se1 N4 C4 C43 171.5(3)
Se2 N4 C4 C41 -171.7(3)
Se1 N4 C4 C41 55.2(4)
